data_2022355
loop_
_publ_author_name
'Wang, Li-Fei'
'Liu, Xing-Gui'
'Meng, Mei-Mei'
'Xu, Yong-Kai'
'Zhu, Rui'
'Zhang, Rui'
'Lu, Zhen-Zhong'
'Huang, Wei'

_publ_section_title
;
 Three coordination polymers built by quaternary-ammonium-modified
 isophthalic acid
;
_journal_coeditor_code OV3146
_journal_issue 5
_journal_name_full 'Acta Crystallographica Section C'
_journal_page_first 221
_journal_page_last 226
_journal_paper_doi 10.1107/S2053229621003296
_journal_volume 77
_journal_year 2021
_chemical_formula_iupac '[Cu4 Br (C19 H28 N1 O5)2 (N O3)2 (O H)2 (C H4 O) (H2 O1)] N O3'
_chemical_formula_moiety 'C39 H64 Br Cu4 N4 O20 +, N O3 -'
_chemical_formula_sum 'C39 H64 Br Cu4 N5 O23'
_chemical_formula_weight 1305.02
_chemical_name_systematic
'<i>catena</i>-Poly[[[aqua-\m~2~-bromido-di-\m~3~-hydroxido-methanoldinitratotetracopper(II)]-bis{\m~4~-5-[2-(tripropylazaniumyl)ethoxy]benzene-1,3-dicarboxylato}] nitrate]'
_space_group_crystal_system triclinic
_space_group_IT_number 2
_space_group_name_Hall '-P 1'
_space_group_name_H-M_alt 'P -1'
_atom_sites_solution_hydrogens mixed
_atom_sites_solution_secondary difmap
_audit_creation_method SHELXL-2018/3
_cell_angle_alpha 89.116(3)
_cell_angle_beta 87.262(3)
_cell_angle_gamma 89.258(2)
_cell_formula_units_Z 2
_cell_length_a 9.4872(13)
_cell_length_b 10.7297(14)
_cell_length_c 25.920(2)
_cell_measurement_reflns_used 3991
_cell_measurement_temperature 296(2)
_cell_measurement_theta_max 27.52
_cell_measurement_theta_min 2.32
_cell_volume 2635.0(5)
_computing_cell_refinement
;
SAINT (Bruker, 2015)
;
_computing_data_collection
;
APEX2 (Bruker, 2015)
;
_computing_data_reduction
;
SAINT (Bruker, 2015)
;
_computing_molecular_graphics
;
SHELXTL (Bruker, 2015)
;
_computing_publication_material
;
SHELXTL (Bruker, 2015)
;
_computing_structure_refinement
;
SHELXL2018 (Sheldrick, 2015b)
;
_computing_structure_solution
;
SHELXS2018 (Sheldrick, 2015a)
;
_diffrn_ambient_temperature 296(2)
_diffrn_measured_fraction_theta_full 0.988
_diffrn_measured_fraction_theta_max 0.987
_diffrn_measurement_device_type 'Bruker D8'
_diffrn_measurement_method 'omega rotation'
_diffrn_radiation_type MoK\a
_diffrn_radiation_wavelength 0.71073
_diffrn_reflns_av_R_equivalents 0.0925
_diffrn_reflns_av_unetI/netI 0.0834
_diffrn_reflns_limit_h_max 11
_diffrn_reflns_limit_h_min -8
_diffrn_reflns_limit_k_max 13
_diffrn_reflns_limit_k_min -13
_diffrn_reflns_limit_l_max 31
_diffrn_reflns_limit_l_min -31
_diffrn_reflns_number 22593
_diffrn_reflns_theta_full 25.242
_diffrn_reflns_theta_max 25.999
_diffrn_reflns_theta_min 2.044
_diffrn_source 'fine-focus sealed tube'
_exptl_absorpt_coefficient_mu 2.433
_exptl_absorpt_correction_T_max 0.62
_exptl_absorpt_correction_T_min 0.55
_exptl_absorpt_correction_type multi-scan
_exptl_absorpt_process_details
;
(SADABS; Bruker, 2015)
;
_exptl_crystal_colour blue
_exptl_crystal_density_diffrn 1.645
_exptl_crystal_description block
_exptl_crystal_F_000 1336
_exptl_crystal_size_max 0.280
_exptl_crystal_size_mid 0.240
_exptl_crystal_size_min 0.220
_refine_diff_density_max 1.359
_refine_diff_density_min -0.690
_refine_ls_extinction_method none
_refine_ls_goodness_of_fit_ref 1.046
_refine_ls_hydrogen_treatment constr
_refine_ls_matrix_type full
_refine_ls_number_parameters 649
_refine_ls_number_reflns 10238
_refine_ls_number_restraints 0
_refine_ls_restrained_S_all 1.046
_refine_ls_R_factor_all 0.0917
_refine_ls_R_factor_gt 0.0496
_refine_ls_shift/su_max 0.001
_refine_ls_shift/su_mean 0.000
_refine_ls_structure_factor_coef Fsqd
_refine_ls_weighting_details 'w=1/[\s^2^(Fo^2^)+(0.0372P)^2^+1.0708P] where P=(Fo^2^+2Fc^2^)/3'
_refine_ls_weighting_scheme calc
_refine_ls_wR_factor_gt 0.0862
_refine_ls_wR_factor_ref 0.0917
_reflns_number_gt 7239
_reflns_number_total 10238
_reflns_threshold_expression 'I > 2\s(I)'
_cod_data_source_file ov3146sup1.cif
_cod_data_source_block 1
_cod_depositor_comments 'Adding full bibliography for 2022355--2022357.cif.'
_cod_original_cell_volume 2635.0(6)
_cod_database_code 2022355
_cod_database_fobs_code 2022355
_shelx_space_group_comment
;
The symmetry employed for this shelxl refinement is uniquely defined
by the following loop, which should always be used as a source of
symmetry information in preference to the above space-group names.
They are only intended as comments.
;
_shelx_estimated_absorpt_t_min 0.549
_shelx_estimated_absorpt_t_max 0.617

loop_
_space_group_symop_operation_xyz
'x, y, z'
'-x, -y, -z'

loop_
_atom_site_type_symbol
_atom_site_label
_atom_site_fract_x
_atom_site_fract_y
_atom_site_fract_z
_atom_site_U_iso_or_equiv
_atom_site_adp_type
_atom_site_calc_flag
_atom_site_occupancy
_atom_site_disorder_assembly
_atom_site_disorder_group
Br Br1 0.76224(4) -0.08840(4) 0.17146(2) 0.04306(12) Uani d 1 . .
C C1 1.0389(4) 0.2412(3) 0.30155(14) 0.0296(8) Uani d 1 . .
C C2 0.9736(4) 0.3549(3) 0.29548(13) 0.0310(8) Uani d 1 . .
H H2 0.883928 0.360292 0.282512 0.037 Uiso calc 1 . .
C C3 1.0436(4) 0.4624(3) 0.30907(14) 0.0324(9) Uani d 1 . .
C C4 1.1770(3) 0.4564(3) 0.33007(13) 0.0281(8) Uani d 1 . .
H H4 1.221738 0.528291 0.339862 0.034 Uiso calc 1 . .
C C5 1.2410(4) 0.3391(3) 0.33589(14) 0.0318(8) Uani d 1 . .
C C6 1.1737(4) 0.2319(3) 0.32084(14) 0.0315(8) Uani d 1 . .
H H6 1.218310 0.154517 0.323610 0.038 Uiso calc 1 . .
C C7 0.9680(4) 0.1232(3) 0.28755(15) 0.0338(9) Uani d 1 . .
C C8 0.9745(4) 0.5884(3) 0.30102(14) 0.0304(8) Uani d 1 . .
C C9 0.4145(4) 0.4745(3) 0.21475(13) 0.0288(8) Uani d 1 . .
C C10 0.4777(4) 0.3605(3) 0.22694(13) 0.0303(8) Uani d 1 . .
H H10 0.564922 0.357858 0.241893 0.036 Uiso calc 1 . .
C C11 0.4090(4) 0.2510(3) 0.21648(13) 0.0283(8) Uani d 1 . .
C C12 0.2745(4) 0.2543(3) 0.19764(13) 0.0313(8) Uani d 1 . .
H H12 0.228113 0.180345 0.191826 0.038 Uiso calc 1 . .
C C13 0.2100(4) 0.3667(3) 0.18759(14) 0.0306(8) Uani d 1 . .
C C14 0.2801(4) 0.4787(3) 0.19522(13) 0.0312(8) Uani d 1 . .
H H14 0.237538 0.554760 0.187346 0.037 Uiso calc 1 . .
C C15 0.4873(4) 0.5943(3) 0.22367(14) 0.0316(8) Uani d 1 . .
C C16 0.4759(4) 0.1280(3) 0.22804(14) 0.0304(8) Uani d 1 . .
C C17 1.4658(4) 0.4210(3) 0.36160(14) 0.0311(8) Uani d 1 . .
H H17A 1.440233 0.465906 0.392922 0.037 Uiso calc 1 . .
H H17B 1.461458 0.478460 0.332447 0.037 Uiso calc 1 . .
C C18 1.6124(4) 0.3661(3) 0.36437(14) 0.0320(8) Uani d 1 . .
H H18A 1.679391 0.428815 0.352237 0.038 Uiso calc 1 . .
H H18B 1.621114 0.297059 0.340662 0.038 Uiso calc 1 . .
C C19 1.6852(4) 0.4301(3) 0.45089(14) 0.0349(9) Uani d 1 . .
H H19A 1.604704 0.486691 0.450569 0.042 Uiso calc 1 . .
H H19B 1.692205 0.399473 0.486091 0.042 Uiso calc 1 . .
C C20 1.8155(4) 0.5039(3) 0.43682(15) 0.0378(9) Uani d 1 . .
H H20A 1.805350 0.544982 0.403598 0.045 Uiso calc 1 . .
H H20B 1.896648 0.448001 0.433894 0.045 Uiso calc 1 . .
C C21 1.8397(4) 0.6017(3) 0.47795(15) 0.0439(10) Uani d 1 . .
H H21A 1.750851 0.638279 0.489228 0.066 Uiso calc 1 . .
H H21B 1.900393 0.665492 0.463483 0.066 Uiso calc 1 . .
H H21C 1.883055 0.562634 0.506855 0.066 Uiso calc 1 . .
C C22 1.7814(4) 0.2375(3) 0.40822(14) 0.0334(9) Uani d 1 . .
H H22A 1.852699 0.285002 0.388709 0.040 Uiso calc 1 . .
H H22B 1.755362 0.168928 0.386823 0.040 Uiso calc 1 . .
C C23 1.8469(4) 0.1840(4) 0.45547(15) 0.0387(9) Uani d 1 . .
H H23A 1.780496 0.128325 0.473311 0.046 Uiso calc 1 . .
H H23B 1.866283 0.251045 0.478689 0.046 Uiso calc 1 . .
C C24 1.9839(4) 0.1125(4) 0.44217(16) 0.0507(12) Uani d 1 . .
H H24A 2.022223 0.079893 0.473303 0.076 Uiso calc 1 . .
H H24B 1.964905 0.044971 0.419732 0.076 Uiso calc 1 . .
H H24C 2.050652 0.167632 0.425108 0.076 Uiso calc 1 . .
C C25 1.5378(4) 0.2471(3) 0.44526(14) 0.0329(9) Uani d 1 . .
H H25A 1.452578 0.298029 0.445739 0.039 Uiso calc 1 . .
H H25B 1.563139 0.234783 0.480817 0.039 Uiso calc 1 . .
C C26 1.5033(4) 0.1193(3) 0.42338(14) 0.0339(9) Uani d 1 . .
H H26A 1.489548 0.127153 0.386623 0.041 Uiso calc 1 . .
H H26B 1.581095 0.061412 0.428356 0.041 Uiso calc 1 . .
C C27 1.3702(4) 0.0706(3) 0.45100(14) 0.0384(9) Uani d 1 . .
H H27A 1.391898 0.040179 0.484775 0.058 Uiso calc 1 . .
H H27B 1.333209 0.003975 0.431578 0.058 Uiso calc 1 . .
H H27C 1.301361 0.136670 0.454124 0.058 Uiso calc 1 . .
C C28 -0.0036(4) 0.4772(3) 0.16589(14) 0.0317(8) Uani d 1 . .
H H28A 0.037263 0.530198 0.138605 0.038 Uiso calc 1 . .
H H28B -0.002138 0.521481 0.198208 0.038 Uiso calc 1 . .
C C29 -0.1512(4) 0.4459(3) 0.15460(14) 0.0322(9) Uani d 1 . .
H H29A -0.211791 0.513456 0.167181 0.039 Uiso calc 1 . .
H H29B -0.176761 0.372111 0.174821 0.039 Uiso calc 1 . .
C C30 -0.0945(4) 0.3191(3) 0.07699(14) 0.0339(9) Uani d 1 . .
H H30A 0.003201 0.342128 0.080100 0.041 Uiso calc 1 . .
H H30B -0.110664 0.313875 0.040421 0.041 Uiso calc 1 . .
C C31 -0.1145(4) 0.1904(3) 0.10100(14) 0.0376(9) Uani d 1 . .
H H31A -0.209394 0.161804 0.095920 0.045 Uiso calc 1 . .
H H31B -0.101071 0.193012 0.137830 0.045 Uiso calc 1 . .
C C32 -0.0061(4) 0.1012(3) 0.07508(16) 0.0467(11) Uani d 1 . .
H H32A -0.045933 0.064302 0.045671 0.070 Uiso calc 1 . .
H H32B 0.018786 0.036856 0.099265 0.070 Uiso calc 1 . .
H H32C 0.076844 0.146624 0.064087 0.070 Uiso calc 1 . .
C C33 -0.3395(4) 0.3883(4) 0.10006(14) 0.0346(9) Uani d 1 . .
H H33A -0.394222 0.457751 0.114276 0.041 Uiso calc 1 . .
H H33B -0.353412 0.317913 0.123601 0.041 Uiso calc 1 . .
C C34 -0.3987(4) 0.3553(4) 0.04888(14) 0.0380(9) Uani d 1 . .
H H34A -0.339510 0.291577 0.032469 0.046 Uiso calc 1 . .
H H34B -0.397276 0.428421 0.026371 0.046 Uiso calc 1 . .
C C35 -0.5502(4) 0.3079(4) 0.05573(16) 0.0437(10) Uani d 1 . .
H H35A -0.567555 0.279215 0.090692 0.066 Uiso calc 1 . .
H H35B -0.562728 0.240451 0.032561 0.066 Uiso calc 1 . .
H H35C -0.615094 0.374389 0.048243 0.066 Uiso calc 1 . .
C C36 -0.1556(4) 0.5353(3) 0.06466(14) 0.0340(9) Uani d 1 . .
H H36A -0.174318 0.513804 0.029435 0.041 Uiso calc 1 . .
H H36B -0.055796 0.552988 0.065556 0.041 Uiso calc 1 . .
C C37 -0.2384(4) 0.6543(3) 0.07813(14) 0.0385(9) Uani d 1 . .
H H37A -0.337760 0.642063 0.072852 0.046 Uiso calc 1 . .
H H37B -0.228331 0.673187 0.114238 0.046 Uiso calc 1 . .
C C38 -0.1848(4) 0.7631(3) 0.04456(15) 0.0395(9) Uani d 1 . .
H H38A -0.090688 0.744753 0.031288 0.059 Uiso calc 1 . .
H H38B -0.184248 0.837088 0.064881 0.059 Uiso calc 1 . .
H H38C -0.245528 0.775908 0.016334 0.059 Uiso calc 1 . .
C C39 0.3886(5) 0.9576(4) 0.09553(18) 0.0636(14) Uani d 1 . .
H H39A 0.396861 1.038965 0.109853 0.095 Uiso calc 1 . .
H H39B 0.302283 0.953287 0.077779 0.095 Uiso calc 1 . .
H H39C 0.467126 0.941955 0.071680 0.095 Uiso calc 1 . .
Cu Cu1 1.03219(5) -0.14911(4) 0.28867(2) 0.03475(12) Uani d 1 . .
Cu Cu2 0.71281(5) -0.00817(4) 0.26893(2) 0.03171(12) Uani d 1 . .
Cu Cu3 0.48167(5) 0.86298(4) 0.20312(2) 0.03553(13) Uani d 1 . .
Cu Cu4 0.71186(4) 0.71910(4) 0.27648(2) 0.03062(12) Uani d 1 . .
N N1 1.6544(3) 0.3197(2) 0.41718(11) 0.0278(7) Uani d 1 . .
N N2 -0.1862(3) 0.4223(3) 0.09894(11) 0.0321(7) Uani d 1 . .
N N4 0.6185(3) 0.7521(3) 0.39588(11) 0.0280(7) Uani d 1 . .
N N5 0.2433(3) 0.6385(3) 0.07522(10) 0.0270(7) Uani d 1 . .
O O1 1.0475(3) 0.0323(2) 0.27743(9) 0.0363(6) Uani d 1 . .
O O2 0.8376(2) 0.1253(2) 0.28549(10) 0.0337(6) Uani d 1 . .
O O3 0.8548(2) 0.5892(2) 0.28186(9) 0.0326(6) Uani d 1 . .
O O4 1.0415(2) 0.6799(2) 0.31504(10) 0.0357(6) Uani d 1 . .
O O5 1.3712(2) 0.3192(2) 0.35568(9) 0.0341(6) Uani d 1 . .
O O6 0.4377(3) 0.6897(2) 0.20265(10) 0.0370(6) Uani d 1 . .
O O7 0.5985(2) 0.5878(2) 0.24809(9) 0.0335(6) Uani d 1 . .
O O8 0.5810(2) 0.1280(2) 0.25593(9) 0.0320(6) Uani d 1 . .
O O9 0.4235(3) 0.0357(2) 0.20695(9) 0.0349(6) Uani d 1 . .
O O10 0.0762(2) 0.3625(2) 0.16934(9) 0.0319(6) Uani d 1 . .
O O11 0.8280(2) -0.1429(2) 0.30013(10) 0.0330(6) Uani d 1 . .
H H11A 0.812070 -0.138763 0.332611 0.040 Uiso d 1 . .
O O12 0.5723(2) 0.8571(2) 0.26852(9) 0.0309(6) Uani d 1 . .
H H12B 0.513065 0.861025 0.294108 0.037 Uiso d 1 . .
O O13 1.1700(3) -0.1094(2) 0.36736(10) 0.0409(6) Uani d 1 . .
N N3 1.2706(3) -0.1263(3) 0.33455(12) 0.033 Uani d 1 . .
O O14 1.3923(3) -0.1094(2) 0.34930(10) 0.0415(7) Uani d 1 . .
O O15 1.2455(3) -0.1497(2) 0.28878(10) 0.0393(6) Uani d 1 . .
O O16 0.7031(3) 0.8405(2) 0.39406(10) 0.0385(6) Uani d 1 . .
O O17 0.5397(3) 0.7322(3) 0.43481(10) 0.0469(7) Uani d 1 . .
O O18 0.6199(3) 0.6777(2) 0.35879(10) 0.0378(6) Uani d 1 . .
O O19 0.3877(3) 0.8613(2) 0.13820(10) 0.0508(8) Uani d 1 . .
H H19 0.339145 0.796928 0.133238 0.061 Uiso d 1 . .
O O20 0.3739(3) 0.6552(2) 0.07651(11) 0.0481(7) Uani d 1 . .
O O21 0.1616(3) 0.7140(2) 0.09470(11) 0.0475(7) Uani d 1 . .
O O22 0.2098(3) 0.5351(3) 0.05766(10) 0.0471(7) Uani d 1 . .
O O1W 1.0560(3) -0.2075(2) 0.20653(10) 0.0438(7) Uani d 1 . .
H H1Y 1.053435 -0.143314 0.186938 0.053 Uiso d 1 . .
H H1X 0.988905 -0.255594 0.199968 0.053 Uiso d 1 . .

loop_
_atom_site_aniso_label
_atom_site_aniso_U_11
_atom_site_aniso_U_22
_atom_site_aniso_U_33
_atom_site_aniso_U_12
_atom_site_aniso_U_13
_atom_site_aniso_U_23
Br1 0.0449(2) 0.0439(2) 0.0398(2) -0.00974(19) 0.00901(19) -0.01107(18)
C1 0.0255(19) 0.030(2) 0.033(2) -0.0082(16) 0.0051(16) -0.0087(16)
C2 0.032(2) 0.0258(19) 0.036(2) -0.0022(16) -0.0117(17) -0.0073(16)
C3 0.034(2) 0.029(2) 0.036(2) 0.0037(16) -0.0100(18) -0.0099(16)
C4 0.0215(18) 0.0266(19) 0.036(2) -0.0053(15) 0.0024(16) -0.0073(15)
C5 0.031(2) 0.029(2) 0.036(2) -0.0080(16) -0.0114(17) 0.0094(16)
C6 0.032(2) 0.0265(19) 0.036(2) 0.0037(16) -0.0101(17) -0.0069(16)
C7 0.035(2) 0.0241(19) 0.043(2) 0.0001(17) -0.0118(19) 0.0032(16)
C8 0.0263(19) 0.028(2) 0.037(2) 0.0034(16) 0.0024(17) -0.0105(16)
C9 0.031(2) 0.0260(19) 0.031(2) 0.0039(15) -0.0097(17) -0.0088(15)
C10 0.0303(19) 0.028(2) 0.033(2) 0.0050(15) -0.0101(17) -0.0096(16)
C11 0.0240(18) 0.0251(19) 0.035(2) 0.0050(15) 0.0041(16) -0.0065(15)
C12 0.035(2) 0.0262(19) 0.033(2) -0.0065(16) -0.0099(17) 0.0052(16)
C13 0.031(2) 0.0273(19) 0.035(2) 0.0038(16) -0.0095(17) -0.0097(16)
C14 0.033(2) 0.0270(19) 0.035(2) -0.0008(16) -0.0092(17) -0.0075(16)
C15 0.036(2) 0.026(2) 0.034(2) -0.0055(16) -0.0074(18) -0.0065(16)
C16 0.0230(18) 0.0261(19) 0.042(2) -0.0002(15) 0.0003(17) -0.0051(17)
C17 0.0298(19) 0.0271(19) 0.037(2) -0.0053(16) -0.0079(17) 0.0032(16)
C18 0.033(2) 0.029(2) 0.034(2) 0.0006(16) -0.0095(17) 0.0027(16)
C19 0.035(2) 0.034(2) 0.037(2) -0.0069(17) -0.0127(18) -0.0075(17)
C20 0.034(2) 0.038(2) 0.042(2) -0.0055(17) -0.0090(19) -0.0080(18)
C21 0.049(2) 0.036(2) 0.048(3) -0.0156(19) -0.017(2) -0.0059(18)
C22 0.029(2) 0.037(2) 0.033(2) 0.0102(17) 0.0041(17) 0.0081(16)
C23 0.031(2) 0.041(2) 0.044(2) 0.0080(18) -0.0064(19) 0.0072(18)
C24 0.038(2) 0.064(3) 0.048(3) 0.021(2) 0.011(2) 0.022(2)
C25 0.0282(19) 0.039(2) 0.032(2) -0.0071(16) -0.0077(17) -0.0068(17)
C26 0.036(2) 0.031(2) 0.034(2) -0.0040(17) 0.0039(18) 0.0067(16)
C27 0.042(2) 0.038(2) 0.034(2) -0.0104(18) 0.0087(19) 0.0081(17)
C28 0.0279(19) 0.032(2) 0.036(2) 0.0054(16) -0.0095(17) -0.0089(16)
C29 0.031(2) 0.034(2) 0.032(2) 0.0036(16) -0.0088(17) -0.0071(16)
C30 0.037(2) 0.033(2) 0.032(2) -0.0079(17) -0.0077(18) -0.0069(16)
C31 0.042(2) 0.034(2) 0.036(2) -0.0062(18) 0.0081(19) -0.0069(17)
C32 0.048(3) 0.036(2) 0.055(3) -0.005(2) 0.019(2) 0.0057(19)
C33 0.031(2) 0.042(2) 0.031(2) -0.0093(17) -0.0113(17) 0.0048(17)
C34 0.035(2) 0.043(2) 0.037(2) -0.0107(18) -0.0132(19) 0.0065(18)
C35 0.042(2) 0.044(2) 0.047(3) -0.0141(19) -0.014(2) -0.0101(19)
C36 0.0274(19) 0.038(2) 0.037(2) 0.0031(16) -0.0091(17) 0.0020(17)
C37 0.041(2) 0.039(2) 0.035(2) 0.0033(18) 0.0064(19) 0.0055(17)
C38 0.036(2) 0.040(2) 0.042(2) 0.0081(18) 0.0092(19) 0.0080(18)
C39 0.092(4) 0.040(3) 0.061(3) -0.008(2) -0.032(3) 0.011(2)
Cu1 0.0321(3) 0.0276(2) 0.0454(3) 0.00527(19) -0.0097(2) -0.0091(2)
Cu2 0.0314(2) 0.0257(2) 0.0391(3) 0.00473(19) -0.0119(2) -0.00869(19)
Cu3 0.0420(3) 0.0264(2) 0.0397(3) 0.0055(2) -0.0169(2) -0.0087(2)
Cu4 0.0306(2) 0.0260(2) 0.0362(3) 0.00506(19) -0.0107(2) -0.00862(19)
N1 0.0262(16) 0.0268(16) 0.0302(17) 0.0048(13) 0.0002(13) -0.0047(13)
N2 0.0308(17) 0.0330(17) 0.0336(17) -0.0093(14) -0.0085(14) -0.0054(13)
N4 0.0287(17) 0.0357(18) 0.0201(17) 0.0039(14) -0.0083(14) 0.0086(14)
N5 0.0287(17) 0.0333(17) 0.0191(16) -0.0197(14) 0.0045(13) -0.0074(13)
O1 0.0347(15) 0.0306(14) 0.0428(16) 0.0043(12) 0.0070(12) -0.0083(11)
O2 0.0305(14) 0.0271(13) 0.0447(16) -0.0050(11) -0.0102(12) -0.0086(11)
O3 0.0308(14) 0.0267(13) 0.0415(15) -0.0025(11) -0.0108(12) -0.0083(11)
O4 0.0319(14) 0.0306(14) 0.0460(16) -0.0064(11) -0.0124(13) -0.0069(12)
O5 0.0324(14) 0.0307(14) 0.0404(15) -0.0081(11) -0.0140(12) 0.0088(11)
O6 0.0421(15) 0.0284(14) 0.0424(16) -0.0055(12) -0.0197(13) -0.0047(11)
O7 0.0351(14) 0.0278(13) 0.0388(15) -0.0100(11) -0.0138(12) 0.0059(11)
O8 0.0323(14) 0.0222(13) 0.0422(15) -0.0048(11) -0.0093(12) 0.0034(11)
O9 0.0370(15) 0.0261(13) 0.0430(16) 0.0087(11) -0.0161(13) -0.0100(11)
O10 0.0302(13) 0.0286(13) 0.0381(15) 0.0025(11) -0.0142(12) -0.0085(11)
O11 0.0334(14) 0.0263(13) 0.0406(15) 0.0038(11) -0.0116(12) -0.0105(11)
O12 0.0293(13) 0.0291(13) 0.0346(14) 0.0015(11) -0.0072(11) 0.0010(11)
O13 0.0389(15) 0.0444(16) 0.0398(15) 0.0103(13) -0.0052(13) -0.0122(12)
N3 0.035 0.025 0.039 0.001 0.010 0.006
O14 0.0259(14) 0.0526(17) 0.0470(17) 0.0060(12) -0.0092(13) -0.0144(13)
O15 0.0375(15) 0.0442(16) 0.0355(15) 0.0059(12) 0.0068(12) -0.0130(12)
O16 0.0387(15) 0.0380(15) 0.0397(16) 0.0034(13) -0.0094(13) -0.0085(12)
O17 0.0470(18) 0.0542(18) 0.0378(16) 0.0127(14) 0.0080(14) 0.0078(13)
O18 0.0436(16) 0.0346(15) 0.0349(15) -0.0094(12) 0.0033(13) 0.0044(12)
O19 0.076(2) 0.0297(15) 0.0496(17) 0.0094(14) -0.0333(16) -0.0077(12)
O20 0.0410(16) 0.0478(17) 0.0567(19) -0.0101(13) -0.0090(15) -0.0153(14)
O21 0.0410(17) 0.0404(17) 0.0619(19) -0.0083(14) -0.0097(15) 0.0053(14)
O22 0.0434(16) 0.0565(18) 0.0414(17) -0.0136(14) 0.0076(13) -0.0143(14)
O1W 0.0507(17) 0.0348(15) 0.0454(17) 0.0033(13) 0.0047(14) -0.0102(12)

loop_
_atom_type_symbol
_atom_type_description
_atom_type_scat_dispersion_real
_atom_type_scat_dispersion_imag
_atom_type_scat_source
C C 0.0033 0.0016 'International Tables Vol C Tables 4.2.6.8 and 6.1.1.4'
H H 0.0000 0.0000 'International Tables Vol C Tables 4.2.6.8 and 6.1.1.4'
N N 0.0061 0.0033 'International Tables Vol C Tables 4.2.6.8 and 6.1.1.4'
O O 0.0106 0.0060 'International Tables Vol C Tables 4.2.6.8 and 6.1.1.4'
Cu Cu 0.3201 1.2651 'International Tables Vol C Tables 4.2.6.8 and 6.1.1.4'
Br Br -0.2901 2.4595 'International Tables Vol C Tables 4.2.6.8 and 6.1.1.4'

loop_
_geom_angle_atom_site_label_1
_geom_angle_atom_site_label_2
_geom_angle_atom_site_label_3
_geom_angle_site_symmetry_1
_geom_angle_site_symmetry_3
_geom_angle
_geom_angle_publ_flag
Cu2 Br1 Cu3 . 1_545 70.719(16) ?
C2 C1 C6 . . 121.0(3) ?
C2 C1 C7 . . 121.0(3) ?
C6 C1 C7 . . 118.0(3) ?
C1 C2 C3 . . 119.0(3) ?
C1 C2 H2 . . 120.5 ?
C3 C2 H2 . . 120.5 ?
C2 C3 C4 . . 121.6(3) ?
C2 C3 C8 . . 119.4(3) ?
C4 C3 C8 . . 119.0(3) ?
C5 C4 C3 . . 118.1(3) ?
C5 C4 H4 . . 120.9 ?
C3 C4 H4 . . 120.9 ?
O5 C5 C6 . . 114.9(3) ?
O5 C5 C4 . . 124.5(3) ?
C6 C5 C4 . . 120.6(3) ?
C5 C6 C1 . . 119.6(3) ?
C5 C6 H6 . . 120.2 ?
C1 C6 H6 . . 120.2 ?
O2 C7 O1 . . 126.0(3) ?
O2 C7 C1 . . 117.8(3) ?
O1 C7 C1 . . 116.1(3) ?
O4 C8 O3 . . 127.3(3) ?
O4 C8 C3 . . 116.0(3) ?
O3 C8 C3 . . 116.7(3) ?
C14 C9 C10 . . 120.4(3) ?
C14 C9 C15 . . 118.8(3) ?
C10 C9 C15 . . 120.8(3) ?
C11 C10 C9 . . 119.2(3) ?
C11 C10 H10 . . 120.4 ?
C9 C10 H10 . . 120.4 ?
C12 C11 C10 . . 120.7(3) ?
C12 C11 C16 . . 119.1(3) ?
C10 C11 C16 . . 120.2(3) ?
C13 C12 C11 . . 120.0(3) ?
C13 C12 H12 . . 120.0 ?
C11 C12 H12 . . 120.0 ?
C12 C13 O10 . . 116.7(3) ?
C12 C13 C14 . . 120.5(3) ?
O10 C13 C14 . . 122.9(3) ?
C9 C14 C13 . . 119.1(3) ?
C9 C14 H14 . . 120.4 ?
C13 C14 H14 . . 120.4 ?
O6 C15 O7 . . 126.3(3) ?
O6 C15 C9 . . 116.6(3) ?
O7 C15 C9 . . 116.9(3) ?
O9 C16 O8 . . 127.2(3) ?
O9 C16 C11 . . 115.7(3) ?
O8 C16 C11 . . 117.1(3) ?
O5 C17 C18 . . 107.3(3) ?
O5 C17 H17A . . 110.3 ?
C18 C17 H17A . . 110.3 ?
O5 C17 H17B . . 110.3 ?
C18 C17 H17B . . 110.3 ?
H17A C17 H17B . . 108.5 ?
C17 C18 N1 . . 116.2(3) ?
C17 C18 H18A . . 108.2 ?
N1 C18 H18A . . 108.2 ?
C17 C18 H18B . . 108.2 ?
N1 C18 H18B . . 108.2 ?
H18A C18 H18B . . 107.4 ?
C20 C19 N1 . . 117.4(3) ?
C20 C19 H19A . . 108.0 ?
N1 C19 H19A . . 108.0 ?
C20 C19 H19B . . 108.0 ?
N1 C19 H19B . . 108.0 ?
H19A C19 H19B . . 107.2 ?
C19 C20 C21 . . 110.6(3) ?
C19 C20 H20A . . 109.5 ?
C21 C20 H20A . . 109.5 ?
C19 C20 H20B . . 109.5 ?
C21 C20 H20B . . 109.5 ?
H20A C20 H20B . . 108.1 ?
C20 C21 H21A . . 109.5 ?
C20 C21 H21B . . 109.5 ?
H21A C21 H21B . . 109.5 ?
C20 C21 H21C . . 109.5 ?
H21A C21 H21C . . 109.5 ?
H21B C21 H21C . . 109.5 ?
N1 C22 C23 . . 116.5(3) ?
N1 C22 H22A . . 108.2 ?
C23 C22 H22A . . 108.2 ?
N1 C22 H22B . . 108.2 ?
C23 C22 H22B . . 108.2 ?
H22A C22 H22B . . 107.3 ?
C22 C23 C24 . . 112.1(3) ?
C22 C23 H23A . . 109.2 ?
C24 C23 H23A . . 109.2 ?
C22 C23 H23B . . 109.2 ?
C24 C23 H23B . . 109.2 ?
H23A C23 H23B . . 107.9 ?
C23 C24 H24A . . 109.5 ?
C23 C24 H24B . . 109.5 ?
H24A C24 H24B . . 109.5 ?
C23 C24 H24C . . 109.5 ?
H24A C24 H24C . . 109.5 ?
H24B C24 H24C . . 109.5 ?
N1 C25 C26 . . 116.9(3) ?
N1 C25 H25A . . 108.1 ?
C26 C25 H25A . . 108.1 ?
N1 C25 H25B . . 108.1 ?
C26 C25 H25B . . 108.1 ?
H25A C25 H25B . . 107.3 ?
C27 C26 C25 . . 109.1(3) ?
C27 C26 H26A . . 109.9 ?
C25 C26 H26A . . 109.9 ?
C27 C26 H26B . . 109.9 ?
C25 C26 H26B . . 109.9 ?
H26A C26 H26B . . 108.3 ?
C26 C27 H27A . . 109.5 ?
C26 C27 H27B . . 109.5 ?
H27A C27 H27B . . 109.5 ?
C26 C27 H27C . . 109.5 ?
H27A C27 H27C . . 109.5 ?
H27B C27 H27C . . 109.5 ?
O10 C28 C29 . . 108.1(3) ?
O10 C28 H28A . . 110.1 ?
C29 C28 H28A . . 110.1 ?
O10 C28 H28B . . 110.1 ?
C29 C28 H28B . . 110.1 ?
H28A C28 H28B . . 108.4 ?
C28 C29 N2 . . 118.8(3) ?
C28 C29 H29A . . 107.6 ?
N2 C29 H29A . . 107.6 ?
C28 C29 H29B . . 107.6 ?
N2 C29 H29B . . 107.6 ?
H29A C29 H29B . . 107.1 ?
N2 C30 C31 . . 116.9(3) ?
N2 C30 H30A . . 108.1 ?
C31 C30 H30A . . 108.1 ?
N2 C30 H30B . . 108.1 ?
C31 C30 H30B . . 108.1 ?
H30A C30 H30B . . 107.3 ?
C30 C31 C32 . . 108.4(3) ?
C30 C31 H31A . . 110.0 ?
C32 C31 H31A . . 110.0 ?
C30 C31 H31B . . 110.0 ?
C32 C31 H31B . . 110.0 ?
H31A C31 H31B . . 108.4 ?
C31 C32 H32A . . 109.5 ?
C31 C32 H32B . . 109.5 ?
H32A C32 H32B . . 109.5 ?
C31 C32 H32C . . 109.5 ?
H32A C32 H32C . . 109.5 ?
H32B C32 H32C . . 109.5 ?
N2 C33 C34 . . 116.5(3) ?
N2 C33 H33A . . 108.2 ?
C34 C33 H33A . . 108.2 ?
N2 C33 H33B . . 108.2 ?
C34 C33 H33B . . 108.2 ?
H33A C33 H33B . . 107.3 ?
C33 C34 C35 . . 111.7(3) ?
C33 C34 H34A . . 109.3 ?
C35 C34 H34A . . 109.3 ?
C33 C34 H34B . . 109.3 ?
C35 C34 H34B . . 109.3 ?
H34A C34 H34B . . 107.9 ?
C34 C35 H35A . . 109.5 ?
C34 C35 H35B . . 109.5 ?
H35A C35 H35B . . 109.5 ?
C34 C35 H35C . . 109.5 ?
H35A C35 H35C . . 109.5 ?
H35B C35 H35C . . 109.5 ?
N2 C36 C37 . . 116.4(3) ?
N2 C36 H36A . . 108.2 ?
C37 C36 H36A . . 108.2 ?
N2 C36 H36B . . 108.2 ?
C37 C36 H36B . . 108.2 ?
H36A C36 H36B . . 107.3 ?
C38 C37 C36 . . 110.5(3) ?
C38 C37 H37A . . 109.6 ?
C36 C37 H37A . . 109.6 ?
C38 C37 H37B . . 109.6 ?
C36 C37 H37B . . 109.6 ?
H37A C37 H37B . . 108.1 ?
C37 C38 H38A . . 109.5 ?
C37 C38 H38B . . 109.5 ?
H38A C38 H38B . . 109.5 ?
C37 C38 H38C . . 109.5 ?
H38A C38 H38C . . 109.5 ?
H38B C38 H38C . . 109.5 ?
O19 C39 H39A . . 109.5 ?
O19 C39 H39B . . 109.5 ?
H39A C39 H39B . . 109.5 ?
O19 C39 H39C . . 109.5 ?
H39A C39 H39C . . 109.5 ?
H39B C39 H39C . . 109.5 ?
O11 Cu1 O4 . 1_545 91.71(10) ?
O11 Cu1 O1 . . 93.74(10) ?
O4 Cu1 O1 1_545 . 165.90(10) ?
O11 Cu1 O15 . . 170.94(10) ?
O4 Cu1 O15 1_545 . 86.94(10) ?
O1 Cu1 O15 . . 85.63(10) ?
O11 Cu1 O1W . . 102.00(10) ?
O4 Cu1 O1W 1_545 . 93.16(10) ?
O1 Cu1 O1W . . 98.39(10) ?
O15 Cu1 O1W . . 87.03(10) ?
O2 Cu2 O8 . . 83.53(10) ?
O2 Cu2 O12 . 1_545 167.24(11) ?
O8 Cu2 O12 . 1_545 96.18(9) ?
O2 Cu2 O11 . . 95.31(10) ?
O8 Cu2 O11 . . 165.71(10) ?
O12 Cu2 O11 1_545 . 81.81(9) ?
O2 Cu2 Br1 . . 112.04(8) ?
O8 Cu2 Br1 . . 99.64(7) ?
O12 Cu2 Br1 1_545 . 80.63(7) ?
O11 Cu2 Br1 . . 94.01(7) ?
O2 Cu2 Cu4 . 1_545 137.27(7) ?
O8 Cu2 Cu4 . 1_545 138.55(7) ?
O12 Cu2 Cu4 1_545 1_545 42.51(6) ?
O11 Cu2 Cu4 . 1_545 42.26(7) ?
Br1 Cu2 Cu4 . 1_545 74.454(16) ?
O6 Cu3 O9 . 1_565 150.80(11) ?
O6 Cu3 O12 . . 95.66(10) ?
O9 Cu3 O12 1_565 . 96.06(10) ?
O6 Cu3 O19 . . 81.80(10) ?
O9 Cu3 O19 1_565 . 85.99(10) ?
O12 Cu3 O19 . . 177.41(11) ?
O6 Cu3 Br1 . 1_565 113.09(8) ?
O9 Cu3 Br1 1_565 1_565 95.42(8) ?
O12 Cu3 Br1 . 1_565 78.67(7) ?
O19 Cu3 Br1 . 1_565 102.75(9) ?
O3 Cu4 O7 . . 84.65(10) ?
O3 Cu4 O11 . 1_565 96.59(9) ?
O7 Cu4 O11 . 1_565 175.88(10) ?
O3 Cu4 O12 . . 177.00(10) ?
O7 Cu4 O12 . . 96.81(10) ?
O11 Cu4 O12 1_565 . 81.78(9) ?
O3 Cu4 O18 . . 92.22(10) ?
O7 Cu4 O18 . . 91.32(10) ?
O11 Cu4 O18 1_565 . 92.55(10) ?
O12 Cu4 O18 . . 90.36(9) ?
O3 Cu4 Cu2 . 1_565 135.35(7) ?
O7 Cu4 Cu2 . 1_565 134.90(7) ?
O11 Cu4 Cu2 1_565 1_565 42.46(6) ?
O12 Cu4 Cu2 . 1_565 42.28(7) ?
O18 Cu4 Cu2 . 1_565 104.16(6) ?
C22 N1 C25 . . 109.8(3) ?
C22 N1 C18 . . 106.5(3) ?
C25 N1 C18 . . 112.2(3) ?
C22 N1 C19 . . 111.9(3) ?
C25 N1 C19 . . 106.8(3) ?
C18 N1 C19 . . 109.7(3) ?
C30 N2 C33 . . 111.2(3) ?
C30 N2 C36 . . 105.7(3) ?
C33 N2 C36 . . 111.8(3) ?
C30 N2 C29 . . 110.2(3) ?
C33 N2 C29 . . 106.5(3) ?
C36 N2 C29 . . 111.5(3) ?
O17 N4 O16 . . 121.2(3) ?
O17 N4 O18 . . 119.8(3) ?
O16 N4 O18 . . 118.9(3) ?
O21 N5 O22 . . 125.2(3) ?
O21 N5 O20 . . 119.8(3) ?
O22 N5 O20 . . 114.6(3) ?
C7 O1 Cu1 . . 134.1(2) ?
C7 O2 Cu2 . . 128.9(2) ?
C8 O3 Cu4 . . 131.8(2) ?
C8 O4 Cu1 . 1_565 127.8(2) ?
C5 O5 C17 . . 120.8(3) ?
C15 O6 Cu3 . . 134.3(2) ?
C15 O7 Cu4 . . 130.7(2) ?
C16 O8 Cu2 . . 128.2(2) ?
C16 O9 Cu3 . 1_545 132.1(2) ?
C13 O10 C28 . . 118.3(3) ?
Cu1 O11 Cu4 . 1_545 119.97(11) ?
Cu1 O11 Cu2 . . 121.16(13) ?
Cu4 O11 Cu2 1_545 . 95.27(10) ?
Cu1 O11 H11A . . 106.3 ?
Cu4 O11 H11A 1_545 . 106.3 ?
Cu2 O11 H11A . . 106.3 ?
Cu3 O12 Cu2 . 1_565 108.78(11) ?
Cu3 O12 Cu4 . . 115.23(12) ?
Cu2 O12 Cu4 1_565 . 95.21(10) ?
Cu3 O12 H12B . . 112.2 ?
Cu2 O12 H12B 1_565 . 112.1 ?
Cu4 O12 H12B . . 112.1 ?
O14 N3 O15 . . 123.0(3) ?
O14 N3 O13 . . 116.8(3) ?
O15 N3 O13 . . 120.0(3) ?
N3 O15 Cu1 . . 103.8(2) ?
N4 O18 Cu4 . . 125.4(2) ?
C39 O19 Cu3 . . 129.2(2) ?
C39 O19 H19 . . 115.4 ?
Cu3 O19 H19 . . 115.4 ?
Cu1 O1W H1Y . . 109.3 ?
Cu1 O1W H1X . . 109.3 ?
H1Y O1W H1X . . 109.5 ?

loop_
_geom_bond_atom_site_label_1
_geom_bond_atom_site_label_2
_geom_bond_site_symmetry_2
_geom_bond_distance
_geom_bond_publ_flag
Br1 Cu2 . 2.6994(6) ?
Br1 Cu3 1_545 2.8009(7) ?
C1 C2 . 1.371(5) ?
C1 C6 . 1.397(5) ?
C1 C7 . 1.499(5) ?
C2 C3 . 1.397(5) ?
C2 H2 . 0.9300 ?
C3 C4 . 1.402(5) ?
C3 C8 . 1.511(5) ?
C4 C5 . 1.399(5) ?
C4 H4 . 0.9300 ?
C5 O5 . 1.373(4) ?
C5 C6 . 1.393(5) ?
C6 H6 . 0.9300 ?
C7 O2 . 1.241(4) ?
C7 O1 . 1.249(4) ?
C8 O4 . 1.245(4) ?
C8 O3 . 1.260(4) ?
C9 C14 . 1.394(5) ?
C9 C10 . 1.394(4) ?
C9 C15 . 1.493(5) ?
C10 C11 . 1.388(5) ?
C10 H10 . 0.9300 ?
C11 C12 . 1.388(5) ?
C11 C16 . 1.489(5) ?
C12 C13 . 1.372(5) ?
C12 H12 . 0.9300 ?
C13 O10 . 1.377(4) ?
C13 C14 . 1.403(5) ?
C14 H14 . 0.9300 ?
C15 O6 . 1.249(4) ?
C15 O7 . 1.256(4) ?
C16 O9 . 1.257(4) ?
C16 O8 . 1.260(4) ?
C17 O5 . 1.437(4) ?
C17 C18 . 1.507(5) ?
C17 H17A . 0.9700 ?
C17 H17B . 0.9700 ?
C18 N1 . 1.519(4) ?
C18 H18A . 0.9700 ?
C18 H18B . 0.9700 ?
C19 C20 . 1.504(5) ?
C19 N1 . 1.522(4) ?
C19 H19A . 0.9700 ?
C19 H19B . 0.9700 ?
C20 C21 . 1.535(5) ?
C20 H20A . 0.9700 ?
C20 H20B . 0.9700 ?
C21 H21A . 0.9600 ?
C21 H21B . 0.9600 ?
C21 H21C . 0.9600 ?
C22 N1 . 1.496(4) ?
C22 C23 . 1.503(5) ?
C22 H22A . 0.9700 ?
C22 H22B . 0.9700 ?
C23 C24 . 1.529(5) ?
C23 H23A . 0.9700 ?
C23 H23B . 0.9700 ?
C24 H24A . 0.9600 ?
C24 H24B . 0.9600 ?
C24 H24C . 0.9600 ?
C25 N1 . 1.512(4) ?
C25 C26 . 1.538(5) ?
C25 H25A . 0.9700 ?
C25 H25B . 0.9700 ?
C26 C27 . 1.516(5) ?
C26 H26A . 0.9700 ?
C26 H26B . 0.9700 ?
C27 H27A . 0.9600 ?
C27 H27B . 0.9600 ?
C27 H27C . 0.9600 ?
C28 O10 . 1.440(4) ?
C28 C29 . 1.488(5) ?
C28 H28A . 0.9700 ?
C28 H28B . 0.9700 ?
C29 N2 . 1.521(4) ?
C29 H29A . 0.9700 ?
C29 H29B . 0.9700 ?
C30 N2 . 1.501(4) ?
C30 C31 . 1.517(5) ?
C30 H30A . 0.9700 ?
C30 H30B . 0.9700 ?
C31 C32 . 1.535(5) ?
C31 H31A . 0.9700 ?
C31 H31B . 0.9700 ?
C32 H32A . 0.9600 ?
C32 H32B . 0.9600 ?
C32 H32C . 0.9600 ?
C33 N2 . 1.502(4) ?
C33 C34 . 1.514(5) ?
C33 H33A . 0.9700 ?
C33 H33B . 0.9700 ?
C34 C35 . 1.531(5) ?
C34 H34A . 0.9700 ?
C34 H34B . 0.9700 ?
C35 H35A . 0.9600 ?
C35 H35B . 0.9600 ?
C35 H35C . 0.9600 ?
C36 N2 . 1.514(4) ?
C36 C37 . 1.527(5) ?
C36 H36A . 0.9700 ?
C36 H36B . 0.9700 ?
C37 C38 . 1.523(5) ?
C37 H37A . 0.9700 ?
C37 H37B . 0.9700 ?
C38 H38A . 0.9600 ?
C38 H38B . 0.9600 ?
C38 H38C . 0.9600 ?
C39 O19 . 1.501(5) ?
C39 H39A . 0.9600 ?
C39 H39B . 0.9600 ?
C39 H39C . 0.9600 ?
Cu1 O11 . 1.946(2) ?
Cu1 O4 1_545 1.950(2) ?
Cu1 O1 . 1.970(2) ?
Cu1 O15 . 2.023(3) ?
Cu1 O1W . 2.229(2) ?
Cu2 O2 . 1.937(2) ?
Cu2 O8 . 1.947(2) ?
Cu2 O12 1_545 1.979(2) ?
Cu2 O11 . 1.986(2) ?
Cu2 Cu4 1_545 2.9300(7) ?
Cu3 O6 . 1.911(2) ?
Cu3 O9 1_565 1.930(2) ?
Cu3 O12 . 1.937(2) ?
Cu3 O19 . 1.942(2) ?
Cu4 O3 . 1.940(2) ?
Cu4 O7 . 1.957(2) ?
Cu4 O11 1_565 1.979(2) ?
Cu4 O12 . 1.988(2) ?
Cu4 O18 . 2.305(2) ?
N4 O17 . 1.244(4) ?
N4 O16 . 1.250(4) ?
N4 O18 . 1.258(4) ?
N5 O21 . 1.213(4) ?
N5 O22 . 1.256(4) ?
N5 O20 . 1.256(4) ?
O11 H11A . 0.8499 ?
O12 H12B . 0.8501 ?
O13 N3 . 1.260(4) ?
N3 O14 . 1.251(4) ?
N3 O15 . 1.251(4) ?
O19 H19 . 0.8500 ?
O1W H1Y . 0.8501 ?
O1W H1X . 0.8500 ?

loop_
_geom_torsion_atom_site_label_1
_geom_torsion_atom_site_label_2
_geom_torsion_atom_site_label_3
_geom_torsion_atom_site_label_4
_geom_torsion_site_symmetry_1
_geom_torsion_site_symmetry_2
_geom_torsion_site_symmetry_3
_geom_torsion_site_symmetry_4
_geom_torsion
_geom_torsion_publ_flag
C6 C1 C2 C3 . . . . -0.2(6) ?
C7 C1 C2 C3 . . . . 180.0(3) ?
C1 C2 C3 C4 . . . . -1.8(6) ?
C1 C2 C3 C8 . . . . 178.1(3) ?
C2 C3 C4 C5 . . . . 1.7(5) ?
C8 C3 C4 C5 . . . . -178.2(3) ?
C3 C4 C5 O5 . . . . 179.8(3) ?
C3 C4 C5 C6 . . . . 0.4(5) ?
O5 C5 C6 C1 . . . . 178.2(3) ?
C4 C5 C6 C1 . . . . -2.4(6) ?
C2 C1 C6 C5 . . . . 2.3(6) ?
C7 C1 C6 C5 . . . . -177.9(3) ?
C2 C1 C7 O2 . . . . -21.3(5) ?
C6 C1 C7 O2 . . . . 158.8(3) ?
C2 C1 C7 O1 . . . . 156.5(3) ?
C6 C1 C7 O1 . . . . -23.4(5) ?
C2 C3 C8 O4 . . . . 178.5(3) ?
C4 C3 C8 O4 . . . . -1.5(5) ?
C2 C3 C8 O3 . . . . -0.3(5) ?
C4 C3 C8 O3 . . . . 179.7(3) ?
C14 C9 C10 C11 . . . . 3.9(5) ?
C15 C9 C10 C11 . . . . -177.8(3) ?
C9 C10 C11 C12 . . . . -4.7(5) ?
C9 C10 C11 C16 . . . . 178.6(3) ?
C10 C11 C12 C13 . . . . 2.1(6) ?
C16 C11 C12 C13 . . . . 178.9(3) ?
C11 C12 C13 O10 . . . . -179.5(3) ?
C11 C12 C13 C14 . . . . 1.3(6) ?
C10 C9 C14 C13 . . . . -0.5(5) ?
C15 C9 C14 C13 . . . . -178.9(3) ?
C12 C13 C14 C9 . . . . -2.1(5) ?
O10 C13 C14 C9 . . . . 178.8(3) ?
C14 C9 C15 O6 . . . . -15.4(5) ?
C10 C9 C15 O6 . . . . 166.3(3) ?
C14 C9 C15 O7 . . . . 170.0(3) ?
C10 C9 C15 O7 . . . . -8.4(5) ?
C12 C11 C16 O9 . . . . 18.9(5) ?
C10 C11 C16 O9 . . . . -164.3(3) ?
C12 C11 C16 O8 . . . . -163.7(3) ?
C10 C11 C16 O8 . . . . 13.1(5) ?
O5 C17 C18 N1 . . . . -84.5(4) ?
N1 C19 C20 C21 . . . . -173.6(3) ?
N1 C22 C23 C24 . . . . -174.3(3) ?
N1 C25 C26 C27 . . . . -171.0(3) ?
O10 C28 C29 N2 . . . . -82.6(4) ?
N2 C30 C31 C32 . . . . -177.0(3) ?
N2 C33 C34 C35 . . . . 173.4(3) ?
N2 C36 C37 C38 . . . . 173.4(3) ?
C23 C22 N1 C25 . . . . -60.8(4) ?
C23 C22 N1 C18 . . . . 177.5(3) ?
C23 C22 N1 C19 . . . . 57.6(4) ?
C26 C25 N1 C22 . . . . -49.0(4) ?
C26 C25 N1 C18 . . . . 69.2(4) ?
C26 C25 N1 C19 . . . . -170.5(3) ?
C17 C18 N1 C22 . . . . 163.6(3) ?
C17 C18 N1 C25 . . . . 43.4(4) ?
C17 C18 N1 C19 . . . . -75.1(4) ?
C20 C19 N1 C22 . . . . 48.5(4) ?
C20 C19 N1 C25 . . . . 168.6(3) ?
C20 C19 N1 C18 . . . . -69.6(4) ?
C31 C30 N2 C33 . . . . -52.6(4) ?
C31 C30 N2 C36 . . . . -174.2(3) ?
C31 C30 N2 C29 . . . . 65.3(4) ?
C34 C33 N2 C30 . . . . -57.6(4) ?
C34 C33 N2 C36 . . . . 60.3(4) ?
C34 C33 N2 C29 . . . . -177.7(3) ?
C37 C36 N2 C30 . . . . 178.9(3) ?
C37 C36 N2 C33 . . . . 57.7(4) ?
C37 C36 N2 C29 . . . . -61.3(4) ?
C28 C29 N2 C30 . . . . 57.0(4) ?
C28 C29 N2 C33 . . . . 177.8(3) ?
C28 C29 N2 C36 . . . . -60.0(4) ?
O2 C7 O1 Cu1 . . . . -36.9(6) ?
C1 C7 O1 Cu1 . . . . 145.5(3) ?
O1 C7 O2 Cu2 . . . . 2.5(6) ?
C1 C7 O2 Cu2 . . . . -179.9(2) ?
O4 C8 O3 Cu4 . . . . -12.0(6) ?
C3 C8 O3 Cu4 . . . . 166.6(2) ?
O3 C8 O4 Cu1 . . . 1_565 -27.8(6) ?
C3 C8 O4 Cu1 . . . 1_565 153.6(2) ?
C6 C5 O5 C17 . . . . 165.6(3) ?
C4 C5 O5 C17 . . . . -13.9(5) ?
C18 C17 O5 C5 . . . . -159.1(3) ?
O7 C15 O6 Cu3 . . . . -9.0(6) ?
C9 C15 O6 Cu3 . . . . 176.9(2) ?
O6 C15 O7 Cu4 . . . . 15.5(6) ?
C9 C15 O7 Cu4 . . . . -170.4(2) ?
O9 C16 O8 Cu2 . . . . 8.6(6) ?
C11 C16 O8 Cu2 . . . . -168.4(2) ?
O8 C16 O9 Cu3 . . . 1_545 -4.7(6) ?
C11 C16 O9 Cu3 . . . 1_545 172.4(2) ?
C12 C13 O10 C28 . . . . 170.6(3) ?
C14 C13 O10 C28 . . . . -10.3(5) ?
C29 C28 O10 C13 . . . . -169.9(3) ?
O14 N3 O15 Cu1 . . . . -174.4(3) ?
O13 N3 O15 Cu1 . . . . 0.1(3) ?
O17 N4 O18 Cu4 . . . . 163.9(2) ?
O16 N4 O18 Cu4 . . . . -20.5(4) ?
